data_7115591
loop_
_publ_author_name
'Wenchao Ye'
'Laijun Zhang'
'Chuanfa Ni'
'Jian Rong'
'Jinbo Hu'

_publ_section_title
;
 Stereoselective [3+2] cycloaddition of N-tert-butanesulfinyl imines to
 arynes facilitated by a removable PhSO2CF2 group: synthesis and
 transformation of cyclic sulfoximines
;
_journal_name_full Chem.Commun.
_journal_page_first 10596
_journal_paper_doi 10.1039/C4cc05042H
_journal_volume 50
_journal_year 2014
_chemical_absolute_configuration ad
_chemical_formula_sum 'C31 H22 Br F2 N O3 S2'
_chemical_formula_weight 638.53
_chemical_name_systematic
; 
 ? 
;
_space_group_IT_number 19
_symmetry_cell_setting orthorhombic
_symmetry_space_group_name_Hall 'P 2ac 2ab'
_symmetry_space_group_name_H-M 'P 21 21 21'
_atom_sites_solution_hydrogens geom
_atom_sites_solution_primary direct
_atom_sites_solution_secondary difmap
_audit_creation_method SHELXL-97
_cell_angle_alpha 90.00
_cell_angle_beta 90.00
_cell_angle_gamma 90.00
_cell_formula_units_Z 4
_cell_length_a 8.5124(11)
_cell_length_b 14.4301(19)
_cell_length_c 22.503(3)
_cell_measurement_reflns_used 1450
_cell_measurement_temperature 293(2)
_cell_measurement_theta_max 47.542
_cell_measurement_theta_min 4.591
_cell_volume 2764.2(6)
_computing_cell_refinement 'Bruker SMART'
_computing_data_collection 'Bruker SMART'
_computing_data_reduction 'Bruker SHELXTL'
_computing_molecular_graphics 'Bruker SHELXTL'
_computing_publication_material 'Bruker SHELXTL'
_computing_structure_refinement 'SHELXL-97 (Sheldrick, 1997)'
_computing_structure_solution 'SHELXS-97 (Sheldrick, 1990)'
_diffrn_ambient_temperature 293(2)
_diffrn_measured_fraction_theta_full 0.994
_diffrn_measured_fraction_theta_max 0.994
_diffrn_measurement_device_type 'CCD area detector'
_diffrn_measurement_method 'phi and omega scans'
_diffrn_radiation_monochromator graphite
_diffrn_radiation_source 'fine-focus sealed tube'
_diffrn_radiation_type MoK\a
_diffrn_radiation_wavelength 0.71073
_diffrn_reflns_av_R_equivalents 0.0993
_diffrn_reflns_av_sigmaI/netI 0.2183
_diffrn_reflns_limit_h_max 11
_diffrn_reflns_limit_h_min -8
_diffrn_reflns_limit_k_max 18
_diffrn_reflns_limit_k_min -18
_diffrn_reflns_limit_l_max 28
_diffrn_reflns_limit_l_min -28
_diffrn_reflns_number 16423
_diffrn_reflns_theta_full 27.50
_diffrn_reflns_theta_max 27.50
_diffrn_reflns_theta_min 1.68
_exptl_absorpt_coefficient_mu 1.687
_exptl_absorpt_correction_T_max 1.0000
_exptl_absorpt_correction_T_min 0.7688
_exptl_absorpt_correction_type empirical
_exptl_absorpt_process_details sadabs
_exptl_crystal_colour colorless
_exptl_crystal_density_diffrn 1.534
_exptl_crystal_density_method 'not measured'
_exptl_crystal_description prismatic
_exptl_crystal_F_000 1296
_exptl_crystal_size_max 0.220
_exptl_crystal_size_mid 0.185
_exptl_crystal_size_min 0.128
_refine_diff_density_max 0.355
_refine_diff_density_min -0.358
_refine_diff_density_rms 0.059
_refine_ls_abs_structure_details 'Flack H D (1983), Acta Cryst. A39, 876-881'
_refine_ls_abs_structure_Flack 0.058(11)
_refine_ls_extinction_method none
_refine_ls_goodness_of_fit_ref 0.872
_refine_ls_hydrogen_treatment constr
_refine_ls_matrix_type full
_refine_ls_number_parameters 361
_refine_ls_number_reflns 6165
_refine_ls_number_restraints 0
_refine_ls_restrained_S_all 0.872
_refine_ls_R_factor_all 0.1596
_refine_ls_R_factor_gt 0.0470
_refine_ls_shift/su_max 0.001
_refine_ls_shift/su_mean 0.000
_refine_ls_structure_factor_coef Fsqd
_refine_ls_weighting_details
; calc 
 [0.00000+1.00000exp(2.00(sin\q/\l)^2^)]/ 
   [\s^2^(Fo^2^)+0.0000+0.0000*P+(0.0179P)^2^+0.0000sin\q/\l] 
 where P = 0.33333Fo^2^ + 0.66667Fc^2^ 
;
_refine_ls_weighting_scheme calc
_refine_ls_wR_factor_gt 0.0677
_refine_ls_wR_factor_ref 0.0908
_reflns_number_gt 2274
_reflns_number_total 6165
_reflns_threshold_expression >2sigma(I)
_cod_data_source_file c4cc05042h2.cif
_cod_data_source_block cd29410
_cod_original_cell_volume 2764.1(6)
_cod_original_sg_symbol_H-M P2(1)2(1)2(1)
_cod_database_code 7115591

loop_
_symmetry_equiv_pos_as_xyz
'x, y, z'
'-x+1/2, -y, z+1/2'
'-x, y+1/2, -z+1/2'
'x+1/2, -y+1/2, -z'

loop_
_atom_site_label
_atom_site_type_symbol
_atom_site_fract_x
_atom_site_fract_y
_atom_site_fract_z
_atom_site_U_iso_or_equiv
_atom_site_adp_type
_atom_site_occupancy
_atom_site_symmetry_multiplicity
_atom_site_calc_flag
_atom_site_refinement_flags
Br Br 0.82211(9) 0.98640(4) 0.06296(3) 0.0745(2) Uani 1 1 d .
S1 S 0.0587(2) 0.60291(10) 0.19735(7) 0.0490(4) Uani 1 1 d .
S2 S 0.3535(2) 0.38599(11) 0.19433(8) 0.0540(5) Uani 1 1 d .
F1 F 0.2658(4) 0.3770(2) 0.08544(15) 0.0629(10) Uani 1 1 d .
F2 F 0.1434(4) 0.2800(2) 0.14264(16) 0.0689(11) Uani 1 1 d .
O1 O -0.0776(5) 0.6607(2) 0.17906(17) 0.0586(12) Uani 1 1 d .
O2 O 0.4567(5) 0.4544(2) 0.1709(2) 0.0672(14) Uani 1 1 d .
O3 O 0.2803(5) 0.3991(3) 0.25121(19) 0.0754(14) Uani 1 1 d .
N1 N 0.1155(5) 0.5303(3) 0.14198(19) 0.0390(12) Uani 1 1 d .
C1 C 0.1913(7) 0.3713(4) 0.1389(3) 0.0468(15) Uani 1 1 d .
C2 C 0.0489(7) 0.4358(4) 0.1424(3) 0.0394(15) Uani 1 1 d .
C3 C -0.0297(7) 0.4276(4) 0.2030(3) 0.0478(17) Uani 1 1 d .
C4 C -0.0223(6) 0.5087(4) 0.2350(3) 0.0477(15) Uani 1 1 d .
C5 C -0.0899(7) 0.5139(5) 0.2913(3) 0.067(2) Uani 1 1 d .
H5 H -0.0856 0.5690 0.3128 0.081 Uiso 1 1 calc R
C6 C -0.1624(10) 0.4381(5) 0.3148(3) 0.086(2) Uani 1 1 d .
H6 H -0.2046 0.4411 0.3529 0.103 Uiso 1 1 calc R
C7 C -0.1738(9) 0.3558(5) 0.2824(3) 0.083(2) Uani 1 1 d .
H7 H -0.2283 0.3054 0.2979 0.100 Uiso 1 1 calc R
C8 C -0.1024(7) 0.3497(4) 0.2261(3) 0.064(2) Uani 1 1 d .
H8 H -0.1040 0.2945 0.2049 0.077 Uiso 1 1 calc R
C9 C -0.0710(7) 0.4171(4) 0.0913(3) 0.0433(16) Uani 1 1 d .
C10 C -0.2063(7) 0.4705(4) 0.0913(3) 0.0551(18) Uani 1 1 d .
H10 H -0.2215 0.5138 0.1213 0.066 Uiso 1 1 calc R
C11 C -0.3182(8) 0.4607(4) 0.0479(3) 0.0644(19) Uani 1 1 d .
H11 H -0.4073 0.4979 0.0483 0.077 Uiso 1 1 calc R
C12 C -0.2982(9) 0.3957(5) 0.0041(3) 0.077(2) Uani 1 1 d .
H12 H -0.3753 0.3877 -0.0247 0.093 Uiso 1 1 calc R
C13 C -0.1658(10) 0.3429(5) 0.0029(3) 0.089(3) Uani 1 1 d .
H13 H -0.1507 0.3005 -0.0278 0.107 Uiso 1 1 calc R
C14 C -0.0530(8) 0.3521(4) 0.0472(3) 0.070(2) Uani 1 1 d .
H14 H 0.0351 0.3139 0.0471 0.084 Uiso 1 1 calc R
C15 C 0.1238(7) 0.5788(4) 0.0841(2) 0.0570(19) Uani 1 1 d .
H15A H 0.0188 0.5983 0.0730 0.068 Uiso 1 1 calc R
H15B H 0.1603 0.5355 0.0542 0.068 Uiso 1 1 calc R
C16 C 0.2305(8) 0.6627(4) 0.0838(3) 0.0511(18) Uani 1 1 d .
C17 C 0.3798(8) 0.6578(4) 0.1031(3) 0.0582(19) Uani 1 1 d .
H17 H 0.4180 0.6041 0.1208 0.070 Uiso 1 1 calc R
C18 C 0.4815(8) 0.7400(4) 0.0955(3) 0.0542(18) Uani 1 1 d .
C19 C 0.6331(9) 0.7342(5) 0.1137(3) 0.076(2) Uani 1 1 d .
H19 H 0.6702 0.6810 0.1323 0.092 Uiso 1 1 calc R
C20 C 0.7336(9) 0.8105(5) 0.1038(3) 0.073(2) Uani 1 1 d .
H20 H 0.8387 0.8070 0.1148 0.087 Uiso 1 1 calc R
C21 C 0.6759(8) 0.8901(4) 0.0779(2) 0.0535(16) Uani 1 1 d .
C22 C 0.5221(8) 0.8991(4) 0.0614(3) 0.0628(19) Uani 1 1 d .
H22 H 0.4843 0.9543 0.0454 0.075 Uiso 1 1 calc R
C23 C 0.4187(8) 0.8187(4) 0.0697(3) 0.0506(17) Uani 1 1 d .
C24 C 0.2645(8) 0.8220(5) 0.0501(3) 0.064(2) Uani 1 1 d .
H24 H 0.2240 0.8754 0.0327 0.076 Uiso 1 1 calc R
C25 C 0.1731(9) 0.7444(4) 0.0571(3) 0.0609(18) Uani 1 1 d .
H25 H 0.0697 0.7457 0.0438 0.073 Uiso 1 1 calc R
C26 C 0.4436(7) 0.2783(4) 0.1918(3) 0.0487(16) Uani 1 1 d .
C27 C 0.5579(8) 0.2629(4) 0.1509(3) 0.065(2) Uani 1 1 d .
H27 H 0.5875 0.3096 0.1247 0.079 Uiso 1 1 calc R
C28 C 0.6309(8) 0.1758(5) 0.1485(3) 0.083(2) Uani 1 1 d .
H28 H 0.7089 0.1642 0.1206 0.100 Uiso 1 1 calc R
C29 C 0.5863(9) 0.1075(5) 0.1880(4) 0.083(2) Uani 1 1 d .
H29 H 0.6350 0.0499 0.1869 0.099 Uiso 1 1 calc R
C30 C 0.4711(9) 0.1247(5) 0.2284(4) 0.079(2) Uani 1 1 d .
H30 H 0.4415 0.0785 0.2549 0.095 Uiso 1 1 calc R
C31 C 0.3988(8) 0.2085(5) 0.2304(3) 0.074(2) Uani 1 1 d .
H31 H 0.3189 0.2190 0.2577 0.088 Uiso 1 1 calc R

loop_
_atom_site_aniso_label
_atom_site_aniso_U_11
_atom_site_aniso_U_22
_atom_site_aniso_U_33
_atom_site_aniso_U_23
_atom_site_aniso_U_13
_atom_site_aniso_U_12
Br 0.0755(5) 0.0683(5) 0.0798(5) -0.0031(5) 0.0076(5) -0.0256(5)
S1 0.0553(11) 0.0399(9) 0.0518(11) -0.0043(8) 0.0016(9) 0.0021(9)
S2 0.0465(10) 0.0492(10) 0.0663(13) -0.0072(10) -0.0073(9) 0.0056(9)
F1 0.052(2) 0.075(2) 0.062(3) -0.014(2) 0.0032(18) 0.011(2)
F2 0.062(3) 0.043(2) 0.102(3) -0.008(2) -0.018(2) 0.003(2)
O1 0.061(3) 0.046(2) 0.069(3) 0.003(2) 0.003(2) 0.022(2)
O2 0.049(3) 0.041(3) 0.112(4) -0.001(2) -0.012(3) -0.005(2)
O3 0.064(3) 0.103(4) 0.059(3) -0.018(3) -0.005(2) 0.028(3)
N1 0.050(3) 0.031(3) 0.036(3) 0.001(2) 0.008(2) -0.005(2)
C1 0.037(4) 0.053(4) 0.051(4) -0.005(3) 0.003(3) 0.001(4)
C2 0.035(4) 0.035(3) 0.048(4) 0.002(3) -0.005(3) -0.001(3)
C3 0.040(4) 0.053(4) 0.051(5) 0.014(4) 0.004(3) 0.007(3)
C4 0.046(4) 0.053(4) 0.044(4) 0.006(4) 0.004(3) 0.014(4)
C5 0.081(5) 0.068(5) 0.053(5) 0.013(4) 0.016(4) 0.011(5)
C6 0.100(7) 0.094(6) 0.064(5) 0.023(5) 0.026(5) 0.018(6)
C7 0.063(5) 0.088(6) 0.099(7) 0.045(5) 0.017(5) -0.008(5)
C8 0.062(5) 0.054(4) 0.076(6) 0.021(4) 0.007(4) 0.004(4)
C9 0.041(4) 0.036(3) 0.053(4) -0.001(3) -0.009(3) 0.001(3)
C10 0.053(4) 0.053(4) 0.060(4) 0.006(3) -0.001(3) -0.009(4)
C11 0.048(4) 0.070(5) 0.075(5) 0.018(4) -0.016(4) 0.005(4)
C12 0.070(6) 0.084(6) 0.079(6) -0.012(5) -0.016(5) -0.020(5)
C13 0.071(6) 0.099(6) 0.098(7) -0.038(5) -0.027(6) 0.017(6)
C14 0.058(5) 0.069(5) 0.083(6) -0.028(4) -0.024(4) 0.018(4)
C15 0.069(5) 0.050(4) 0.052(5) 0.006(3) 0.006(3) -0.009(4)
C16 0.060(5) 0.052(4) 0.041(4) 0.000(3) 0.012(3) -0.004(4)
C17 0.070(5) 0.049(4) 0.055(5) 0.001(3) 0.006(4) -0.003(4)
C18 0.057(5) 0.060(5) 0.045(4) 0.004(4) 0.003(4) 0.012(4)
C19 0.074(6) 0.091(6) 0.065(5) -0.004(4) -0.006(5) 0.010(5)
C20 0.071(6) 0.072(5) 0.074(6) -0.006(4) 0.009(4) -0.014(5)
C21 0.058(4) 0.058(4) 0.045(4) -0.006(3) 0.005(4) -0.018(4)
C22 0.088(6) 0.060(4) 0.040(4) -0.001(4) 0.017(4) -0.006(4)
C23 0.055(5) 0.051(4) 0.046(4) -0.005(4) 0.006(4) 0.003(4)
C24 0.069(5) 0.075(5) 0.047(5) 0.002(4) -0.006(4) 0.012(4)
C25 0.070(5) 0.050(4) 0.063(5) -0.002(4) 0.010(5) 0.000(4)
C26 0.039(4) 0.048(4) 0.059(5) 0.005(4) -0.008(4) 0.005(3)
C27 0.057(5) 0.045(4) 0.093(6) 0.003(4) 0.004(5) 0.014(4)
C28 0.073(6) 0.068(5) 0.109(7) 0.001(5) 0.020(5) 0.014(5)
C29 0.070(6) 0.061(5) 0.116(8) 0.017(5) -0.021(5) 0.025(5)
C30 0.076(6) 0.061(5) 0.101(7) 0.025(5) -0.002(5) 0.005(5)
C31 0.069(6) 0.076(5) 0.076(6) 0.012(5) 0.010(4) 0.017(5)

loop_
_atom_type_symbol
_atom_type_description
_atom_type_scat_dispersion_real
_atom_type_scat_dispersion_imag
_atom_type_scat_source
C C 0.0033 0.0016 'International Tables Vol C Tables 4.2.6.8 and 6.1.1.4'
H H 0.0000 0.0000 'International Tables Vol C Tables 4.2.6.8 and 6.1.1.4'
N N 0.0061 0.0033 'International Tables Vol C Tables 4.2.6.8 and 6.1.1.4'
O O 0.0106 0.0060 'International Tables Vol C Tables 4.2.6.8 and 6.1.1.4'
F F 0.0171 0.0103 'International Tables Vol C Tables 4.2.6.8 and 6.1.1.4'
S S 0.1246 0.1234 'International Tables Vol C Tables 4.2.6.8 and 6.1.1.4'
Br Br -0.2901 2.4595 'International Tables Vol C Tables 4.2.6.8 and 6.1.1.4'

loop_
_geom_angle_atom_site_label_1
_geom_angle_atom_site_label_2
_geom_angle_atom_site_label_3
_geom_angle
O1 S1 N1 111.4(2)
O1 S1 C4 105.3(3)
N1 S1 C4 89.3(2)
O2 S2 O3 120.5(3)
O2 S2 C26 109.7(3)
O3 S2 C26 109.8(3)
O2 S2 C1 106.7(3)
O3 S2 C1 106.7(3)
C26 S2 C1 101.7(3)
C2 N1 C15 117.5(4)
C2 N1 S1 117.1(4)
C15 N1 S1 111.5(3)
F1 C1 F2 104.3(5)
F1 C1 C2 112.2(5)
F2 C1 C2 110.0(5)
F1 C1 S2 103.8(4)
F2 C1 S2 106.6(4)
C2 C1 S2 118.8(4)
N1 C2 C3 104.3(5)
N1 C2 C1 104.9(4)
C3 C2 C1 110.3(5)
N1 C2 C9 113.9(4)
C3 C2 C9 111.0(5)
C1 C2 C9 112.0(5)
C4 C3 C8 121.0(6)
C4 C3 C2 112.5(5)
C8 C3 C2 126.5(6)
C3 C4 C5 120.3(6)
C3 C4 S1 115.3(5)
C5 C4 S1 124.2(5)
C6 C5 C4 119.7(7)
C6 C5 H5 120.1
C4 C5 H5 120.1
C5 C6 C7 120.7(7)
C5 C6 H6 119.6
C7 C6 H6 119.6
C6 C7 C8 119.5(7)
C6 C7 H7 120.2
C8 C7 H7 120.2
C3 C8 C7 118.7(7)
C3 C8 H8 120.6
C7 C8 H8 120.6
C14 C9 C10 118.2(6)
C14 C9 C2 125.2(6)
C10 C9 C2 116.5(5)
C11 C10 C9 121.3(6)
C11 C10 H10 119.3
C9 C10 H10 119.3
C10 C11 C12 119.8(7)
C10 C11 H11 120.1
C12 C11 H11 120.1
C13 C12 C11 120.1(7)
C13 C12 H12 120.0
C11 C12 H12 120.0
C12 C13 C14 120.2(7)
C12 C13 H13 119.9
C14 C13 H13 119.9
C9 C14 C13 120.4(6)
C9 C14 H14 119.8
C13 C14 H14 119.8
N1 C15 C16 114.3(5)
N1 C15 H15A 108.7
C16 C15 H15A 108.7
N1 C15 H15B 108.7
C16 C15 H15B 108.7
H15A C15 H15B 107.6
C17 C16 C25 120.6(6)
C17 C16 C15 121.5(6)
C25 C16 C15 117.6(6)
C16 C17 C18 118.3(6)
C16 C17 H17 120.9
C18 C17 H17 120.9
C19 C18 C23 123.0(7)
C19 C18 C17 118.2(7)
C23 C18 C17 118.7(6)
C18 C19 C20 118.8(7)
C18 C19 H19 120.6
C20 C19 H19 120.6
C21 C20 C19 120.0(7)
C21 C20 H20 120.0
C19 C20 H20 120.0
C22 C21 C20 122.4(6)
C22 C21 Br 120.7(5)
C20 C21 Br 116.9(6)
C21 C22 C23 117.6(6)
C21 C22 H22 121.2
C23 C22 H22 121.2
C18 C23 C24 121.9(7)
C18 C23 C22 118.1(6)
C24 C23 C22 120.0(7)
C25 C24 C23 118.2(7)
C25 C24 H24 120.9
C23 C24 H24 120.9
C24 C25 C16 122.3(7)
C24 C25 H25 118.8
C16 C25 H25 118.8
C27 C26 C31 120.3(6)
C27 C26 S2 119.1(5)
C31 C26 S2 120.6(6)
C26 C27 C28 119.3(7)
C26 C27 H27 120.3
C28 C27 H27 120.3
C29 C28 C27 119.6(7)
C29 C28 H28 120.2
C27 C28 H28 120.2
C30 C29 C28 119.9(7)
C30 C29 H29 120.0
C28 C29 H29 120.0
C31 C30 C29 120.7(7)
C31 C30 H30 119.6
C29 C30 H30 119.6
C30 C31 C26 120.2(7)
C30 C31 H31 119.9
C26 C31 H31 119.9

loop_
_geom_bond_atom_site_label_1
_geom_bond_atom_site_label_2
_geom_bond_distance
Br C21 1.896(6)
S1 O1 1.487(4)
S1 N1 1.698(4)
S1 C4 1.745(6)
S2 O2 1.423(4)
S2 O3 1.436(4)
S2 C26 1.734(6)
S2 C1 1.872(6)
F1 C1 1.363(6)
F2 C1 1.382(6)
N1 C2 1.477(6)
N1 C15 1.480(6)
C1 C2 1.530(7)
C2 C3 1.524(8)
C2 C9 1.562(7)
C3 C4 1.375(7)
C3 C8 1.384(7)
C4 C5 1.393(7)
C5 C6 1.364(8)
C5 H5 0.9300
C6 C7 1.397(8)
C6 H6 0.9300
C7 C8 1.407(8)
C7 H7 0.9300
C8 H8 0.9300
C9 C14 1.373(7)
C9 C10 1.385(7)
C10 C11 1.371(8)
C10 H10 0.9300
C11 C12 1.371(8)
C11 H11 0.9300
C12 C13 1.361(9)
C12 H12 0.9300
C13 C14 1.392(8)
C13 H13 0.9300
C14 H14 0.9300
C15 C16 1.513(7)
C15 H15A 0.9700
C15 H15B 0.9700
C16 C17 1.345(8)
C16 C25 1.410(7)
C17 C18 1.479(8)
C17 H17 0.9300
C18 C19 1.356(8)
C18 C23 1.383(8)
C19 C20 1.411(8)
C19 H19 0.9300
C20 C21 1.379(8)
C20 H20 0.9300
C21 C22 1.367(8)
C22 C23 1.469(7)
C22 H22 0.9300
C23 C24 1.385(8)
C24 C25 1.374(7)
C24 H24 0.9300
C25 H25 0.9300
C26 C27 1.357(8)
C26 C31 1.384(8)
C27 C28 1.402(8)
C27 H27 0.9300
C28 C29 1.379(8)
C28 H28 0.9300
C29 C30 1.360(9)
C29 H29 0.9300
C30 C31 1.357(8)
C30 H30 0.9300
C31 H31 0.9300

loop_
_geom_torsion_atom_site_label_1
_geom_torsion_atom_site_label_2
_geom_torsion_atom_site_label_3
_geom_torsion_atom_site_label_4
_geom_torsion
O1 S1 N1 C2 -93.8(4)
C4 S1 N1 C2 12.4(4)
O1 S1 N1 C15 45.6(4)
C4 S1 N1 C15 151.8(4)
O2 S2 C1 F1 38.9(4)
O3 S2 C1 F1 168.9(4)
C26 S2 C1 F1 -76.0(4)
O2 S2 C1 F2 148.7(4)
O3 S2 C1 F2 -81.3(4)
C26 S2 C1 F2 33.8(5)
O2 S2 C1 C2 -86.4(5)
O3 S2 C1 C2 43.6(5)
C26 S2 C1 C2 158.7(5)
C15 N1 C2 C3 -148.2(5)
S1 N1 C2 C3 -11.3(5)
C15 N1 C2 C1 95.8(5)
S1 N1 C2 C1 -127.3(4)
C15 N1 C2 C9 -27.1(7)
S1 N1 C2 C9 109.9(5)
F1 C1 C2 N1 -67.9(6)
F2 C1 C2 N1 176.4(4)
S2 C1 C2 N1 53.3(6)
F1 C1 C2 C3 -179.6(5)
F2 C1 C2 C3 64.7(6)
S2 C1 C2 C3 -58.5(6)
F1 C1 C2 C9 56.2(6)
F2 C1 C2 C9 -59.5(6)
S2 C1 C2 C9 177.3(4)
N1 C2 C3 C4 3.5(7)
C1 C2 C3 C4 115.7(5)
C9 C2 C3 C4 -119.6(5)
N1 C2 C3 C8 -176.4(6)
C1 C2 C3 C8 -64.3(8)
C9 C2 C3 C8 60.5(7)
C8 C3 C4 C5 -0.7(9)
C2 C3 C4 C5 179.4(5)
C8 C3 C4 S1 -175.0(5)
C2 C3 C4 S1 5.1(7)
O1 S1 C4 C3 102.2(5)
N1 S1 C4 C3 -9.9(5)
O1 S1 C4 C5 -71.8(6)
N1 S1 C4 C5 176.2(5)
C3 C4 C5 C6 0.6(10)
S1 C4 C5 C6 174.3(6)
C4 C5 C6 C7 -1.9(12)
C5 C6 C7 C8 3.4(13)
C4 C3 C8 C7 2.2(10)
C2 C3 C8 C7 -177.9(6)
C6 C7 C8 C3 -3.5(11)
N1 C2 C9 C14 117.9(6)
C3 C2 C9 C14 -124.7(6)
C1 C2 C9 C14 -0.9(8)
N1 C2 C9 C10 -62.7(7)
C3 C2 C9 C10 54.6(7)
C1 C2 C9 C10 178.5(5)
C14 C9 C10 C11 -1.5(9)
C2 C9 C10 C11 179.1(5)
C9 C10 C11 C12 1.2(9)
C10 C11 C12 C13 -1.7(10)
C11 C12 C13 C14 2.5(12)
C10 C9 C14 C13 2.2(10)
C2 C9 C14 C13 -178.4(6)
C12 C13 C14 C9 -2.8(12)
C2 N1 C15 C16 -164.5(5)
S1 N1 C15 C16 56.3(6)
N1 C15 C16 C17 51.8(8)
N1 C15 C16 C25 -134.1(6)
C25 C16 C17 C18 -0.2(9)
C15 C16 C17 C18 173.7(5)
C16 C17 C18 C19 -178.4(6)
C16 C17 C18 C23 1.0(9)
C23 C18 C19 C20 -2.7(11)
C17 C18 C19 C20 176.7(6)
C18 C19 C20 C21 2.1(11)
C19 C20 C21 C22 0.6(10)
C19 C20 C21 Br -177.0(5)
C20 C21 C22 C23 -2.6(9)
Br C21 C22 C23 174.9(4)
C19 C18 C23 C24 178.3(7)
C17 C18 C23 C24 -1.1(10)
C19 C18 C23 C22 0.6(10)
C17 C18 C23 C22 -178.8(5)
C21 C22 C23 C18 2.0(9)
C21 C22 C23 C24 -175.7(6)
C18 C23 C24 C25 0.3(10)
C22 C23 C24 C25 178.0(6)
C23 C24 C25 C16 0.5(10)
C17 C16 C25 C24 -0.6(10)
C15 C16 C25 C24 -174.7(6)
O2 S2 C26 C27 -25.3(7)
O3 S2 C26 C27 -159.9(5)
C1 S2 C26 C27 87.4(6)
O2 S2 C26 C31 155.4(6)
O3 S2 C26 C31 20.8(7)
C1 S2 C26 C31 -92.0(6)
C31 C26 C27 C28 -0.6(11)
S2 C26 C27 C28 -179.9(5)
C26 C27 C28 C29 -0.4(11)
C27 C28 C29 C30 0.6(12)
C28 C29 C30 C31 0.1(12)
C29 C30 C31 C26 -1.1(12)
C27 C26 C31 C30 1.3(11)
S2 C26 C31 C30 -179.4(5)
